data_4067044
loop_
_publ_author_name
'Song, Li-Cheng'
'Zhao, Pei-Hua'
'Du, Zong-Qiang'
'Tang, Ming-Yi'
'Hu, Qing-Mei'

_publ_section_title
;
 Unexpected Synthesis of Tetrahedral Fe/S Clusters via Highly Reactive
 Butterfly Intermediates (\m-HS)2Fe2(CO)5[RP(CH2OH)2]
;
_journal_issue 22
_journal_name_full Organometallics
_journal_page_first 5751
_journal_paper_doi 10.1021/om100793d
_journal_volume 29
_journal_year 2010
_chemical_formula_sum 'C13 H11 Fe2 O7 P S2'
_chemical_formula_weight 486.01
_chemical_name_systematic
; 
 ? 
;
_space_group_IT_number 14
_symmetry_cell_setting monoclinic
_symmetry_space_group_name_Hall '-P 2ybc'
_symmetry_space_group_name_H-M 'P 1 21/c 1'
_atom_sites_solution_hydrogens geom
_atom_sites_solution_primary direct
_atom_sites_solution_secondary difmap
_audit_creation_method SHELXL-97
_cell_angle_alpha 90.00
_cell_angle_beta 90.89(3)
_cell_angle_gamma 90.00
_cell_formula_units_Z 8
_cell_length_a 10.880(2)
_cell_length_b 13.543(3)
_cell_length_c 24.808(5)
_cell_measurement_reflns_used 9462
_cell_measurement_temperature 113(2)
_cell_measurement_theta_max 27.507
_cell_measurement_theta_min 1.642
_cell_volume 3655.0(13)
_computing_cell_refinement crystalclear
_computing_data_collection crystalclear
_computing_data_reduction crystalclear
_computing_molecular_graphics 'Bruker SHELXTL'
_computing_publication_material 'Bruker SHELXTL'
_computing_structure_refinement 'SHELXL-97 (Sheldrick, 1997)'
_computing_structure_solution 'SHELXS-97 (Sheldrick, 1990)'
_diffrn_ambient_temperature 113(2)
_diffrn_measured_fraction_theta_full 0.999
_diffrn_measured_fraction_theta_max 0.999
_diffrn_measurement_device_type 'rigaku saturn'
_diffrn_measurement_method '\w scans'
_diffrn_radiation_monochromator confocal
_diffrn_radiation_source 'rotating anode'
_diffrn_radiation_type MoK\a
_diffrn_radiation_wavelength 0.71073
_diffrn_reflns_av_R_equivalents 0.0375
_diffrn_reflns_av_sigmaI/netI 0.0340
_diffrn_reflns_limit_h_max 9
_diffrn_reflns_limit_h_min -12
_diffrn_reflns_limit_k_max 16
_diffrn_reflns_limit_k_min -16
_diffrn_reflns_limit_l_max 29
_diffrn_reflns_limit_l_min -26
_diffrn_reflns_number 20899
_diffrn_reflns_theta_full 25.02
_diffrn_reflns_theta_max 25.02
_diffrn_reflns_theta_min 1.64
_diffrn_standards_decay_% 0
_diffrn_standards_interval_count 0
_diffrn_standards_interval_time 0
_diffrn_standards_number 0
_exptl_absorpt_coefficient_mu 1.934
_exptl_absorpt_correction_T_max 0.8301
_exptl_absorpt_correction_T_min 0.7472
_exptl_absorpt_correction_type multi-scan
_exptl_absorpt_process_details crystalclear
_exptl_crystal_density_diffrn 1.766
_exptl_crystal_density_method 'not measured'
_exptl_crystal_F_000 1952
_exptl_crystal_size_max 0.16
_exptl_crystal_size_mid 0.14
_exptl_crystal_size_min 0.10
_refine_diff_density_max 0.369
_refine_diff_density_min -0.371
_refine_diff_density_rms 0.072
_refine_ls_extinction_method none
_refine_ls_goodness_of_fit_ref 1.052
_refine_ls_hydrogen_treatment constr
_refine_ls_matrix_type full
_refine_ls_number_parameters 455
_refine_ls_number_reflns 6438
_refine_ls_number_restraints 0
_refine_ls_restrained_S_all 1.052
_refine_ls_R_factor_all 0.0331
_refine_ls_R_factor_gt 0.0272
_refine_ls_shift/su_max 0.001
_refine_ls_shift/su_mean 0.000
_refine_ls_structure_factor_coef Fsqd
_refine_ls_weighting_details 'calc w=1/[\s^2^(Fo^2^)+(0.0425P)^2^+0.0000P] where P=(Fo^2^+2Fc^2^)/3'
_refine_ls_weighting_scheme calc
_refine_ls_wR_factor_gt 0.0703
_refine_ls_wR_factor_ref 0.0732
_reflns_number_gt 5635
_reflns_number_total 6438
_reflns_threshold_expression >2sigma(I)
_cod_data_source_file om100793d_si_001.cif
_cod_data_source_block r80804d
_cod_depositor_comments
;
The following automatic conversions were performed:

'_symmetry_cell_setting' value 'Monoclinic' changed to 'monoclinic'
according to /home/saulius/struct/CIF-dictionaries/cif_core.dic
dictionary named 'cif_core.dic' version 2.4.1 from
2010-06-29.

'_exptl_absorpt_correction_type' value 'MULTI-SCAN'
changed to 'multi-scan' according to
/home/saulius/struct/CIF-dictionaries/cif_core.dic dictionary named
'cif_core.dic' version 2.4.1 from
2010-06-29.

'_refine_ls_hydrogen_treatment' value 'CONSTR' changed
to 'constr' according to
/home/saulius/struct/CIF-dictionaries/cif_core.dic dictionary named
'cif_core.dic' version 2.4.1 from 2010-06-29.

Automatic conversion script
Id: cif_fix_values 1715 2011-07-08 13:25:40Z adriana 
;
_cod_original_cell_volume 3654.9(13)
_cod_original_sg_symbol_H-M P2(1)/c
_cod_database_code 4067044

loop_
_symmetry_equiv_pos_as_xyz
'x, y, z'
'-x, y+1/2, -z+1/2'
'-x, -y, -z'
'x, -y-1/2, z-1/2'

loop_
_atom_site_label
_atom_site_type_symbol
_atom_site_fract_x
_atom_site_fract_y
_atom_site_fract_z
_atom_site_U_iso_or_equiv
_atom_site_adp_type
_atom_site_occupancy
_atom_site_symmetry_multiplicity
_atom_site_calc_flag
_atom_site_refinement_flags
Fe1 Fe 0.12375(3) 0.32977(3) 0.088156(14) 0.01836(10) Uani 1 1 d .
Fe2 Fe 0.34143(3) 0.26521(2) 0.108931(14) 0.01515(9) Uani 1 1 d .
Fe3 Fe 0.63029(3) 0.65891(2) 0.136113(15) 0.01853(10) Uani 1 1 d .
Fe4 Fe 0.83932(3) 0.74503(2) 0.133822(14) 0.01469(9) Uani 1 1 d .
P1 P 0.47281(6) 0.14037(4) 0.10845(3) 0.01388(14) Uani 1 1 d .
P2 P 0.96713(6) 0.86747(4) 0.11599(2) 0.01401(14) Uani 1 1 d .
S1 S 0.16681(6) 0.18748(4) 0.13077(3) 0.01807(14) Uani 1 1 d .
S2 S 0.20750(6) 0.19615(4) 0.05123(2) 0.01701(14) Uani 1 1 d .
S3 S 0.69980(6) 0.74702(5) 0.06670(3) 0.02612(16) Uani 1 1 d .
S4 S 0.65813(6) 0.82285(5) 0.13435(3) 0.02422(16) Uani 1 1 d .
O1 O -0.13306(18) 0.30866(15) 0.05003(8) 0.0364(5) Uani 1 1 d .
O2 O 0.0992(2) 0.45804(16) 0.18206(9) 0.0420(5) Uani 1 1 d .
O3 O 0.1981(2) 0.48377(16) 0.01264(10) 0.0487(6) Uani 1 1 d .
O4 O 0.4135(2) 0.35980(15) 0.21017(9) 0.0431(6) Uani 1 1 d .
O5 O 0.4812(2) 0.40135(16) 0.04236(10) 0.0487(6) Uani 1 1 d .
O6 O 0.32941(15) -0.00992(12) 0.07101(7) 0.0188(4) Uani 1 1 d .
H6 H 0.3704 -0.0135 0.0436 0.028 Uiso 1 1 calc R
O7 O 0.59855(15) 0.03450(13) 0.03280(7) 0.0222(4) Uani 1 1 d .
H7 H 0.6633 0.0302 0.0500 0.033 Uiso 1 1 calc R
O8 O 0.62933(18) 0.63547(15) 0.25317(8) 0.0351(5) Uani 1 1 d .
O9 O 0.3688(2) 0.62012(18) 0.11058(11) 0.0580(7) Uani 1 1 d .
O10 O 0.7274(2) 0.46137(14) 0.11536(9) 0.0391(5) Uani 1 1 d .
O11 O 1.0031(2) 0.59371(16) 0.09325(11) 0.0559(7) Uani 1 1 d .
O12 O 0.90494(19) 0.73036(17) 0.24776(8) 0.0423(6) Uani 1 1 d .
O13 O 0.82584(15) 1.00001(13) 0.06435(7) 0.0211(4) Uani 1 1 d .
H13 H 0.8680 1.0148 0.0385 0.032 Uiso 1 1 calc R
O14 O 1.10146(16) 0.95127(13) 0.03587(7) 0.0238(4) Uani 1 1 d .
H14 H 1.1667 0.9566 0.0526 0.036 Uiso 1 1 calc R
C1 C -0.0350(3) 0.31764(19) 0.06612(11) 0.0257(6) Uani 1 1 d .
C2 C 0.1084(2) 0.40908(19) 0.14489(12) 0.0271(6) Uani 1 1 d .
C3 C 0.1689(3) 0.4246(2) 0.04256(12) 0.0296(7) Uani 1 1 d .
C4 C 0.3849(2) 0.32254(19) 0.17012(12) 0.0260(6) Uani 1 1 d .
C5 C 0.4267(2) 0.34687(19) 0.06876(12) 0.0271(6) Uani 1 1 d .
C6 C 0.4070(2) 0.01507(17) 0.11546(10) 0.0174(5) Uani 1 1 d .
H6A H 0.4733 -0.0327 0.1183 0.021 Uiso 1 1 calc R
H6B H 0.3602 0.0118 0.1484 0.021 Uiso 1 1 calc R
C7 C 0.5447(2) 0.12850(18) 0.04193(10) 0.0190(5) Uani 1 1 d .
H7A H 0.4829 0.1407 0.0141 0.023 Uiso 1 1 calc R
H7B H 0.6076 0.1788 0.0387 0.023 Uiso 1 1 calc R
C8 C 0.6040(2) 0.13671(17) 0.15492(10) 0.0158(5) Uani 1 1 d .
C9 C 0.6988(2) 0.20560(18) 0.14920(10) 0.0206(6) Uani 1 1 d .
H9 H 0.6944 0.2518 0.1215 0.025 Uiso 1 1 calc R
C10 C 0.7991(2) 0.20570(19) 0.18433(11) 0.0239(6) Uani 1 1 d .
H10 H 0.8624 0.2510 0.1797 0.029 Uiso 1 1 calc R
C11 C 0.8050(2) 0.13818(19) 0.22634(11) 0.0254(6) Uani 1 1 d .
H11 H 0.8717 0.1387 0.2502 0.031 Uiso 1 1 calc R
C12 C 0.7116(2) 0.0701(2) 0.23273(11) 0.0243(6) Uani 1 1 d .
H12 H 0.7157 0.0251 0.2610 0.029 Uiso 1 1 calc R
C13 C 0.6119(2) 0.06862(18) 0.19717(10) 0.0198(6) Uani 1 1 d .
H13A H 0.5500 0.0221 0.2015 0.024 Uiso 1 1 calc R
C14 C 0.6277(2) 0.64272(18) 0.20727(11) 0.0232(6) Uani 1 1 d .
C15 C 0.4690(3) 0.6372(2) 0.11968(13) 0.0341(7) Uani 1 1 d .
C16 C 0.6888(2) 0.5384(2) 0.12255(11) 0.0245(6) Uani 1 1 d .
C17 C 0.9389(3) 0.65245(19) 0.11089(12) 0.0284(7) Uani 1 1 d .
C18 C 0.8794(2) 0.73637(19) 0.20292(11) 0.0243(6) Uani 1 1 d .
C19 C 0.9016(2) 0.99316(17) 0.11131(10) 0.0173(5) Uani 1 1 d .
H19A H 0.8535 1.0070 0.1430 0.021 Uiso 1 1 calc R
H19B H 0.9674 1.0414 0.1096 0.021 Uiso 1 1 calc R
C20 C 1.0430(2) 0.86099(18) 0.05037(10) 0.0194(5) Uani 1 1 d .
H20A H 1.1040 0.8087 0.0515 0.023 Uiso 1 1 calc R
H20B H 0.9824 0.8441 0.0228 0.023 Uiso 1 1 calc R
C21 C 1.0938(2) 0.88229(17) 0.16398(10) 0.0164(5) Uani 1 1 d .
C22 C 1.2005(2) 0.82541(18) 0.16069(11) 0.0211(6) Uani 1 1 d .
H22 H 1.2095 0.7813 0.1323 0.025 Uiso 1 1 calc R
C23 C 1.2931(2) 0.83414(19) 0.19925(11) 0.0250(6) Uani 1 1 d .
H23 H 1.3643 0.7966 0.1963 0.030 Uiso 1 1 calc R
C24 C 1.2804(2) 0.89829(19) 0.24195(11) 0.0268(6) Uani 1 1 d .
H24 H 1.3427 0.9039 0.2679 0.032 Uiso 1 1 calc R
C25 C 1.1747(3) 0.9544(2) 0.24612(11) 0.0291(6) Uani 1 1 d .
H25 H 1.1658 0.9975 0.2750 0.035 Uiso 1 1 calc R
C26 C 1.0820(2) 0.94653(19) 0.20744(11) 0.0235(6) Uani 1 1 d .
H26 H 1.0112 0.9845 0.2105 0.028 Uiso 1 1 calc R

loop_
_atom_site_aniso_label
_atom_site_aniso_U_11
_atom_site_aniso_U_22
_atom_site_aniso_U_33
_atom_site_aniso_U_23
_atom_site_aniso_U_13
_atom_site_aniso_U_12
Fe1 0.0194(2) 0.01906(19) 0.0165(2) -0.00186(14) -0.00156(15) 0.00645(14)
Fe2 0.01549(19) 0.01364(18) 0.0163(2) -0.00117(14) -0.00129(14) 0.00156(13)
Fe3 0.0177(2) 0.01793(19) 0.0200(2) -0.00024(14) 0.00131(15) -0.00110(14)
Fe4 0.01448(19) 0.01451(18) 0.0151(2) 0.00195(14) 0.00077(14) 0.00167(13)
P1 0.0139(3) 0.0144(3) 0.0134(3) -0.0008(2) 0.0005(2) 0.0019(2)
P2 0.0140(3) 0.0154(3) 0.0127(3) 0.0007(2) 0.0015(2) 0.0011(2)
S1 0.0187(3) 0.0206(3) 0.0150(3) 0.0012(2) 0.0017(2) 0.0012(2)
S2 0.0189(3) 0.0182(3) 0.0139(3) -0.0020(2) -0.0013(2) 0.0026(2)
S3 0.0291(4) 0.0315(4) 0.0176(4) 0.0065(3) -0.0057(3) -0.0042(3)
S4 0.0180(3) 0.0178(3) 0.0369(4) 0.0019(3) 0.0017(3) 0.0049(3)
O1 0.0222(12) 0.0499(13) 0.0370(13) -0.0080(10) -0.0058(9) 0.0090(9)
O2 0.0440(13) 0.0475(13) 0.0343(13) -0.0208(11) -0.0049(10) 0.0094(10)
O3 0.0623(16) 0.0343(13) 0.0497(15) 0.0181(11) 0.0075(12) 0.0096(11)
O4 0.0429(13) 0.0451(13) 0.0406(14) -0.0272(11) -0.0161(10) 0.0087(10)
O5 0.0439(14) 0.0407(13) 0.0615(17) 0.0231(12) 0.0036(12) -0.0120(11)
O6 0.0167(9) 0.0224(9) 0.0173(10) -0.0053(7) 0.0012(7) -0.0016(7)
O7 0.0160(9) 0.0309(10) 0.0196(10) -0.0087(8) -0.0030(7) 0.0085(8)
O8 0.0385(12) 0.0432(12) 0.0240(12) 0.0006(9) 0.0116(9) -0.0069(9)
O9 0.0219(13) 0.0675(17) 0.084(2) -0.0220(14) -0.0097(12) -0.0044(11)
O10 0.0584(15) 0.0227(11) 0.0362(13) -0.0045(9) 0.0057(10) 0.0066(10)
O11 0.0517(15) 0.0349(13) 0.082(2) -0.0033(12) 0.0204(14) 0.0188(11)
O12 0.0388(13) 0.0687(16) 0.0191(12) 0.0171(10) -0.0067(9) -0.0137(11)
O13 0.0166(9) 0.0315(10) 0.0153(10) 0.0084(8) 0.0014(7) 0.0033(7)
O14 0.0175(10) 0.0368(11) 0.0171(10) 0.0076(8) -0.0014(8) -0.0084(8)
C1 0.0279(17) 0.0271(15) 0.0223(15) -0.0029(11) 0.0022(12) 0.0105(12)
C2 0.0246(15) 0.0280(15) 0.0285(17) -0.0055(13) -0.0058(12) 0.0073(12)
C3 0.0346(17) 0.0231(15) 0.0310(17) 0.0035(13) 0.0004(13) 0.0110(12)
C4 0.0206(14) 0.0244(14) 0.0330(18) -0.0078(12) -0.0036(12) 0.0049(11)
C5 0.0242(15) 0.0212(14) 0.0357(18) 0.0030(12) -0.0055(13) 0.0019(11)
C6 0.0177(13) 0.0160(12) 0.0184(14) -0.0010(10) -0.0017(10) 0.0016(10)
C7 0.0166(13) 0.0243(14) 0.0162(13) -0.0003(11) 0.0008(10) 0.0025(10)
C8 0.0148(12) 0.0184(12) 0.0143(13) -0.0061(10) 0.0008(10) 0.0051(10)
C9 0.0227(14) 0.0172(13) 0.0219(15) -0.0015(10) 0.0005(11) 0.0034(10)
C10 0.0206(14) 0.0212(14) 0.0299(16) -0.0123(12) -0.0005(11) -0.0006(11)
C11 0.0202(14) 0.0338(15) 0.0220(15) -0.0129(12) -0.0086(11) 0.0086(12)
C12 0.0240(14) 0.0319(15) 0.0169(14) 0.0018(11) -0.0013(11) 0.0066(12)
C13 0.0186(13) 0.0238(13) 0.0171(14) -0.0005(10) 0.0009(10) 0.0024(10)
C14 0.0223(14) 0.0202(14) 0.0276(17) -0.0008(11) 0.0110(12) -0.0034(11)
C15 0.0257(17) 0.0313(16) 0.045(2) -0.0085(14) -0.0005(14) -0.0001(13)
C16 0.0288(15) 0.0233(15) 0.0216(15) 0.0017(11) 0.0022(12) -0.0055(12)
C17 0.0269(16) 0.0223(15) 0.0363(18) 0.0027(12) 0.0037(13) 0.0019(12)
C18 0.0177(14) 0.0313(15) 0.0239(16) 0.0072(12) 0.0014(11) -0.0046(11)
C19 0.0174(13) 0.0174(12) 0.0172(14) 0.0016(10) -0.0002(10) 0.0011(10)
C20 0.0160(13) 0.0293(14) 0.0130(13) 0.0000(11) 0.0015(10) -0.0006(10)
C21 0.0162(13) 0.0183(12) 0.0146(13) 0.0046(10) -0.0003(10) -0.0031(10)
C22 0.0220(14) 0.0199(13) 0.0213(15) 0.0054(11) -0.0008(11) 0.0009(10)
C23 0.0186(14) 0.0276(15) 0.0286(16) 0.0113(12) -0.0034(12) 0.0019(11)
C24 0.0268(15) 0.0318(15) 0.0215(15) 0.0088(12) -0.0088(12) -0.0066(12)
C25 0.0354(17) 0.0298(15) 0.0220(16) -0.0053(12) -0.0050(12) -0.0008(12)
C26 0.0217(14) 0.0284(14) 0.0202(15) -0.0030(11) -0.0016(11) 0.0043(11)

loop_
_atom_type_symbol
_atom_type_description
_atom_type_scat_dispersion_real
_atom_type_scat_dispersion_imag
_atom_type_scat_source
C C 0.0033 0.0016 'International Tables Vol C Tables 4.2.6.8 and 6.1.1.4'
H H 0.0000 0.0000 'International Tables Vol C Tables 4.2.6.8 and 6.1.1.4'
O O 0.0106 0.0060 'International Tables Vol C Tables 4.2.6.8 and 6.1.1.4'
S S 0.1246 0.1234 'International Tables Vol C Tables 4.2.6.8 and 6.1.1.4'
P P 0.1023 0.0942 'International Tables Vol C Tables 4.2.6.8 and 6.1.1.4'
Fe Fe 0.3463 0.8444 'International Tables Vol C Tables 4.2.6.8 and 6.1.1.4'

loop_
_geom_angle_atom_site_label_1
_geom_angle_atom_site_label_2
_geom_angle_atom_site_label_3
_geom_angle
C2 Fe1 C3 95.57(13)
C2 Fe1 C1 101.09(12)
C3 Fe1 C1 98.33(13)
C2 Fe1 S2 149.16(9)
C3 Fe1 S2 101.84(9)
C1 Fe1 S2 101.32(8)
C2 Fe1 S1 99.63(9)
C3 Fe1 S1 149.16(9)
C1 Fe1 S1 104.80(9)
S2 Fe1 S1 54.04(3)
C2 Fe1 Fe2 98.31(9)
C3 Fe1 Fe2 96.30(9)
C1 Fe1 Fe2 154.36(8)
S2 Fe1 Fe2 54.89(2)
S1 Fe1 Fe2 55.12(2)
C5 Fe2 C4 94.24(13)
C5 Fe2 P1 97.51(9)
C4 Fe2 P1 100.16(9)
C5 Fe2 S2 104.15(10)
C4 Fe2 S2 154.21(9)
P1 Fe2 S2 95.26(3)
C5 Fe2 S1 152.29(9)
C4 Fe2 S1 102.45(9)
P1 Fe2 S1 101.07(3)
S2 Fe2 S1 53.98(3)
C5 Fe2 Fe1 99.47(9)
C4 Fe2 Fe1 104.90(9)
P1 Fe2 Fe1 148.42(2)
S2 Fe2 Fe1 54.79(2)
S1 Fe2 Fe1 55.06(2)
C14 Fe3 C16 94.91(12)
C14 Fe3 C15 99.91(13)
C16 Fe3 C15 98.97(12)
C14 Fe3 S3 147.18(8)
C16 Fe3 S3 102.52(9)
C15 Fe3 S3 104.48(10)
C14 Fe3 S4 98.38(8)
C16 Fe3 S4 148.54(8)
C15 Fe3 S4 106.60(9)
S3 Fe3 S4 53.77(3)
C14 Fe3 Fe4 96.10(9)
C16 Fe3 Fe4 95.32(9)
C15 Fe3 Fe4 157.47(10)
S3 Fe3 Fe4 55.12(3)
S4 Fe3 Fe4 55.06(2)
C17 Fe4 C18 97.04(13)
C17 Fe4 P2 94.45(9)
C18 Fe4 P2 95.58(9)
C17 Fe4 S4 152.40(10)
C18 Fe4 S4 103.31(9)
P2 Fe4 S4 101.81(3)
C17 Fe4 S3 100.49(10)
C18 Fe4 S3 151.44(9)
P2 Fe4 S3 105.28(3)
S4 Fe4 S3 53.85(3)
C17 Fe4 Fe3 103.56(9)
C18 Fe4 Fe3 98.89(9)
P2 Fe4 Fe3 155.21(2)
S4 Fe4 Fe3 55.27(2)
S3 Fe4 Fe3 55.13(3)
C8 P1 C7 103.02(11)
C8 P1 C6 102.46(11)
C7 P1 C6 100.03(11)
C8 P1 Fe2 121.12(8)
C7 P1 Fe2 110.74(8)
C6 P1 Fe2 116.68(8)
C21 P2 C20 103.81(11)
C21 P2 C19 103.12(11)
C20 P2 C19 99.58(11)
C21 P2 Fe4 115.08(8)
C20 P2 Fe4 115.68(8)
C19 P2 Fe4 117.37(8)
S2 S1 Fe1 62.62(3)
S2 S1 Fe2 62.67(3)
Fe1 S1 Fe2 69.82(3)
S1 S2 Fe1 63.35(3)
S1 S2 Fe2 63.35(3)
Fe1 S2 Fe2 70.32(2)
S4 S3 Fe4 63.07(3)
S4 S3 Fe3 63.24(3)
Fe4 S3 Fe3 69.75(3)
S3 S4 Fe4 63.08(4)
S3 S4 Fe3 62.99(3)
Fe4 S4 Fe3 69.67(2)
C6 O6 H6 109.5
C7 O7 H7 109.5
C19 O13 H13 109.5
C20 O14 H14 109.5
O1 C1 Fe1 176.9(2)
O2 C2 Fe1 178.3(3)
O3 C3 Fe1 178.6(3)
O4 C4 Fe2 179.8(3)
O5 C5 Fe2 179.0(3)
O6 C6 P1 111.83(16)
O6 C6 H6A 109.3
P1 C6 H6A 109.3
O6 C6 H6B 109.3
P1 C6 H6B 109.3
H6A C6 H6B 107.9
O7 C7 P1 113.73(17)
O7 C7 H7A 108.8
P1 C7 H7A 108.8
O7 C7 H7B 108.8
P1 C7 H7B 108.8
H7A C7 H7B 107.7
C13 C8 C9 118.6(2)
C13 C8 P1 122.09(19)
C9 C8 P1 119.28(19)
C10 C9 C8 120.8(2)
C10 C9 H9 119.6
C8 C9 H9 119.6
C9 C10 C11 119.9(2)
C9 C10 H10 120.1
C11 C10 H10 120.1
C12 C11 C10 120.0(3)
C12 C11 H11 120.0
C10 C11 H11 120.0
C11 C12 C13 120.3(3)
C11 C12 H12 119.8
C13 C12 H12 119.8
C12 C13 C8 120.4(2)
C12 C13 H13A 119.8
C8 C13 H13A 119.8
O8 C14 Fe3 177.2(2)
O9 C15 Fe3 177.1(3)
O10 C16 Fe3 178.1(3)
O11 C17 Fe4 176.5(3)
O12 C18 Fe4 179.6(3)
O13 C19 P2 109.28(16)
O13 C19 H19A 109.8
P2 C19 H19A 109.8
O13 C19 H19B 109.8
P2 C19 H19B 109.8
H19A C19 H19B 108.3
O14 C20 P2 112.97(17)
O14 C20 H20A 109.0
P2 C20 H20A 109.0
O14 C20 H20B 109.0
P2 C20 H20B 109.0
H20A C20 H20B 107.8
C26 C21 C22 118.4(2)
C26 C21 P2 119.86(19)
C22 C21 P2 121.55(19)
C23 C22 C21 120.6(2)
C23 C22 H22 119.7
C21 C22 H22 119.7
C24 C23 C22 120.3(2)
C24 C23 H23 119.8
C22 C23 H23 119.8
C23 C24 C25 119.8(3)
C23 C24 H24 120.1
C25 C24 H24 120.1
C24 C25 C26 120.2(3)
C24 C25 H25 119.9
C26 C25 H25 119.9
C25 C26 C21 120.6(2)
C25 C26 H26 119.7
C21 C26 H26 119.7

loop_
_geom_bond_atom_site_label_1
_geom_bond_atom_site_label_2
_geom_bond_distance
Fe1 C2 1.780(3)
Fe1 C3 1.785(3)
Fe1 C1 1.811(3)
Fe1 S2 2.2294(8)
Fe1 S1 2.2440(8)
Fe1 Fe2 2.5693(7)
Fe2 C5 1.762(3)
Fe2 C4 1.763(3)
Fe2 P1 2.2141(8)
Fe2 S2 2.2321(9)
Fe2 S1 2.2457(8)
Fe3 C14 1.779(3)
Fe3 C16 1.786(3)
Fe3 C15 1.819(3)
Fe3 S3 2.2364(9)
Fe3 S4 2.2415(9)
Fe3 Fe4 2.5573(6)
Fe4 C17 1.757(3)
Fe4 C18 1.766(3)
Fe4 P2 2.2132(8)
Fe4 S4 2.2357(8)
Fe4 S3 2.2360(10)
P1 C8 1.821(3)
P1 C7 1.844(2)
P1 C6 1.851(2)
P2 C21 1.818(3)
P2 C20 1.839(2)
P2 C19 1.848(2)
S1 S2 2.0322(10)
S3 S4 2.0250(10)
O1 C1 1.140(3)
O2 C2 1.142(3)
O3 C3 1.141(3)
O4 C4 1.153(3)
O5 C5 1.156(3)
O6 C6 1.419(3)
O6 H6 0.8200
O7 C7 1.421(3)
O7 H7 0.8200
O8 C14 1.143(3)
O9 C15 1.134(3)
O10 C16 1.139(3)
O11 C17 1.150(3)
O12 C18 1.145(3)
O13 C19 1.420(3)
O13 H13 0.8200
O14 C20 1.427(3)
O14 H14 0.8200
C6 H6A 0.9700
C6 H6B 0.9700
C7 H7A 0.9700
C7 H7B 0.9700
C8 C13 1.398(3)
C8 C9 1.400(3)
C9 C10 1.386(4)
C9 H9 0.9300
C10 C11 1.387(4)
C10 H10 0.9300
C11 C12 1.383(4)
C11 H11 0.9300
C12 C13 1.388(4)
C12 H12 0.9300
C13 H13A 0.9300
C19 H19A 0.9700
C19 H19B 0.9700
C20 H20A 0.9700
C20 H20B 0.9700
C21 C26 1.393(3)
C21 C22 1.397(3)
C22 C23 1.383(4)
C22 H22 0.9300
C23 C24 1.379(4)
C23 H23 0.9300
C24 C25 1.384(4)
C24 H24 0.9300
C25 C26 1.385(4)
C25 H25 0.9300
C26 H26 0.9300

loop_
_geom_torsion_atom_site_label_1
_geom_torsion_atom_site_label_2
_geom_torsion_atom_site_label_3
_geom_torsion_atom_site_label_4
_geom_torsion
C2 Fe1 Fe2 C5 -95.96(13)
C3 Fe1 Fe2 C5 0.63(13)
C1 Fe1 Fe2 C5 125.2(2)
S2 Fe1 Fe2 C5 100.69(10)
S1 Fe1 Fe2 C5 168.05(10)
C2 Fe1 Fe2 C4 1.04(13)
C3 Fe1 Fe2 C4 97.64(14)
C1 Fe1 Fe2 C4 -137.8(2)
S2 Fe1 Fe2 C4 -162.30(10)
S1 Fe1 Fe2 C4 -94.94(10)
C2 Fe1 Fe2 P1 142.40(10)
C3 Fe1 Fe2 P1 -121.00(10)
C1 Fe1 Fe2 P1 3.5(2)
S2 Fe1 Fe2 P1 -20.94(5)
S1 Fe1 Fe2 P1 46.42(5)
C2 Fe1 Fe2 S2 163.34(10)
C3 Fe1 Fe2 S2 -100.06(10)
C1 Fe1 Fe2 S2 24.5(2)
S1 Fe1 Fe2 S2 67.36(3)
C2 Fe1 Fe2 S1 95.99(10)
C3 Fe1 Fe2 S1 -167.42(10)
C1 Fe1 Fe2 S1 -42.9(2)
S2 Fe1 Fe2 S1 -67.36(3)
C14 Fe3 Fe4 C17 103.64(13)
C16 Fe3 Fe4 C17 8.10(13)
C15 Fe3 Fe4 C17 -121.2(3)
S3 Fe3 Fe4 C17 -93.46(10)
S4 Fe3 Fe4 C17 -160.39(10)
C14 Fe3 Fe4 C18 4.11(12)
C16 Fe3 Fe4 C18 -91.42(12)
C15 Fe3 Fe4 C18 139.3(3)
S3 Fe3 Fe4 C18 167.02(9)
S4 Fe3 Fe4 C18 100.09(9)
C14 Fe3 Fe4 P2 -120.89(10)
C16 Fe3 Fe4 P2 143.58(10)
C15 Fe3 Fe4 P2 14.3(3)
S3 Fe3 Fe4 P2 42.02(6)
S4 Fe3 Fe4 P2 -24.91(6)
C14 Fe3 Fe4 S4 -95.97(9)
C16 Fe3 Fe4 S4 168.49(9)
C15 Fe3 Fe4 S4 39.2(2)
S3 Fe3 Fe4 S4 66.93(3)
C14 Fe3 Fe4 S3 -162.91(9)
C16 Fe3 Fe4 S3 101.56(9)
C15 Fe3 Fe4 S3 -27.7(2)
S4 Fe3 Fe4 S3 -66.93(3)
C5 Fe2 P1 C8 82.79(13)
C4 Fe2 P1 C8 -12.91(13)
S2 Fe2 P1 C8 -172.15(9)
S1 Fe2 P1 C8 -117.87(10)
Fe1 Fe2 P1 C8 -155.10(9)
C5 Fe2 P1 C7 -37.88(13)
C4 Fe2 P1 C7 -133.58(13)
S2 Fe2 P1 C7 67.18(9)
S1 Fe2 P1 C7 121.46(9)
Fe1 Fe2 P1 C7 84.23(10)
C5 Fe2 P1 C6 -151.37(13)
C4 Fe2 P1 C6 112.92(13)
S2 Fe2 P1 C6 -46.32(9)
S1 Fe2 P1 C6 7.96(9)
Fe1 Fe2 P1 C6 -29.27(11)
C17 Fe4 P2 C21 -76.76(13)
C18 Fe4 P2 C21 20.78(12)
S4 Fe4 P2 C21 125.66(9)
S3 Fe4 P2 C21 -178.92(9)
Fe3 Fe4 P2 C21 146.37(9)
C17 Fe4 P2 C20 44.41(14)
C18 Fe4 P2 C20 141.94(13)
S4 Fe4 P2 C20 -113.17(10)
S3 Fe4 P2 C20 -57.76(10)
Fe3 Fe4 P2 C20 -92.46(11)
C17 Fe4 P2 C19 161.60(14)
C18 Fe4 P2 C19 -100.86(13)
S4 Fe4 P2 C19 4.02(10)
S3 Fe4 P2 C19 59.44(10)
Fe3 Fe4 P2 C19 24.73(12)
C2 Fe1 S1 S2 -162.33(9)
C3 Fe1 S1 S2 -43.9(2)
C1 Fe1 S1 S2 93.39(9)
Fe2 Fe1 S1 S2 -68.87(3)
C2 Fe1 S1 Fe2 -93.46(9)
C3 Fe1 S1 Fe2 25.0(2)
C1 Fe1 S1 Fe2 162.26(9)
S2 Fe1 S1 Fe2 68.87(3)
C5 Fe2 S1 S2 42.7(2)
C4 Fe2 S1 S2 168.41(9)
P1 Fe2 S1 S2 -88.46(3)
Fe1 Fe2 S1 S2 68.80(3)
C5 Fe2 S1 Fe1 -26.1(2)
C4 Fe2 S1 Fe1 99.61(9)
P1 Fe2 S1 Fe1 -157.26(3)
S2 Fe2 S1 Fe1 -68.80(3)
Fe2 S1 S2 Fe1 -80.23(2)
Fe1 S1 S2 Fe2 80.23(2)
C2 Fe1 S2 S1 35.71(18)
C3 Fe1 S2 S1 158.71(10)
C1 Fe1 S2 S1 -100.17(9)
Fe2 Fe1 S2 S1 69.30(3)
C2 Fe1 S2 Fe2 -33.59(18)
C3 Fe1 S2 Fe2 89.41(10)
C1 Fe1 S2 Fe2 -169.47(9)
S1 Fe1 S2 Fe2 -69.30(3)
C5 Fe2 S2 S1 -161.01(9)
C4 Fe2 S2 S1 -26.8(2)
P1 Fe2 S2 S1 99.87(3)
Fe1 Fe2 S2 S1 -69.29(3)
C5 Fe2 S2 Fe1 -91.71(9)
C4 Fe2 S2 Fe1 42.5(2)
P1 Fe2 S2 Fe1 169.17(2)
S1 Fe2 S2 Fe1 69.29(3)
C17 Fe4 S3 S4 168.76(9)
C18 Fe4 S3 S4 41.81(19)
P2 Fe4 S3 S4 -93.63(4)
Fe3 Fe4 S3 S4 69.46(3)
C17 Fe4 S3 Fe3 99.30(9)
C18 Fe4 S3 Fe3 -27.65(19)
P2 Fe4 S3 Fe3 -163.09(2)
S4 Fe4 S3 Fe3 -69.46(3)
C14 Fe3 S3 S4 -36.59(16)
C16 Fe3 S3 S4 -156.99(9)
C15 Fe3 S3 S4 100.16(10)
Fe4 Fe3 S3 S4 -69.22(3)
C14 Fe3 S3 Fe4 32.63(16)
C16 Fe3 S3 Fe4 -87.77(9)
C15 Fe3 S3 Fe4 169.39(9)
S4 Fe3 S3 Fe4 69.22(3)
Fe3 S3 S4 Fe4 79.71(2)
Fe4 S3 S4 Fe3 -79.71(2)
C17 Fe4 S4 S3 -24.4(2)
C18 Fe4 S4 S3 -160.88(9)
P2 Fe4 S4 S3 100.40(3)
Fe3 Fe4 S4 S3 -69.20(3)
C17 Fe4 S4 Fe3 44.8(2)
C18 Fe4 S4 Fe3 -91.68(9)
P2 Fe4 S4 Fe3 169.61(3)
S3 Fe4 S4 Fe3 69.20(3)
C14 Fe3 S4 S3 160.94(9)
C16 Fe3 S4 S3 46.96(18)
C15 Fe3 S4 S3 -96.04(11)
Fe4 Fe3 S4 S3 69.33(4)
C14 Fe3 S4 Fe4 91.61(9)
C16 Fe3 S4 Fe4 -22.37(18)
C15 Fe3 S4 Fe4 -165.37(10)
S3 Fe3 S4 Fe4 -69.33(4)
C2 Fe1 C1 O1 161(5)
C3 Fe1 C1 O1 63(5)
S2 Fe1 C1 O1 -41(5)
S1 Fe1 C1 O1 -96(5)
Fe2 Fe1 C1 O1 -61(5)
C3 Fe1 C2 O2 -152(9)
C1 Fe1 C2 O2 109(9)
S2 Fe1 C2 O2 -27(9)
S1 Fe1 C2 O2 1(9)
Fe2 Fe1 C2 O2 -54(9)
C2 Fe1 C3 O3 177(100)
C1 Fe1 C3 O3 -81(12)
S2 Fe1 C3 O3 23(12)
S1 Fe1 C3 O3 57(12)
Fe2 Fe1 C3 O3 78(12)
C5 Fe2 C4 O4 -112(100)
P1 Fe2 C4 O4 -14(100)
S2 Fe2 C4 O4 112(100)
S1 Fe2 C4 O4 90(100)
Fe1 Fe2 C4 O4 147(100)
C4 Fe2 C5 O5 -89(17)
P1 Fe2 C5 O5 171(100)
S2 Fe2 C5 O5 73(17)
S1 Fe2 C5 O5 39(17)
Fe1 Fe2 C5 O5 17(17)
C8 P1 C6 O6 -160.78(16)
C7 P1 C6 O6 -54.91(18)
Fe2 P1 C6 O6 64.52(18)
C8 P1 C7 O7 67.93(19)
C6 P1 C7 O7 -37.5(2)
Fe2 P1 C7 O7 -161.17(14)
C7 P1 C8 C13 -124.9(2)
C6 P1 C8 C13 -21.3(2)
Fe2 P1 C8 C13 110.79(19)
C7 P1 C8 C9 56.7(2)
C6 P1 C8 C9 160.28(19)
Fe2 P1 C8 C9 -67.6(2)
C13 C8 C9 C10 0.7(4)
P1 C8 C9 C10 179.13(18)
C8 C9 C10 C11 -1.3(4)
C9 C10 C11 C12 0.8(4)
C10 C11 C12 C13 0.2(4)
C11 C12 C13 C8 -0.8(4)
C9 C8 C13 C12 0.4(3)
P1 C8 C13 C12 -178.06(18)
C16 Fe3 C14 O8 119(5)
C15 Fe3 C14 O8 -141(5)
S3 Fe3 C14 O8 -4(5)
S4 Fe3 C14 O8 -33(5)
Fe4 Fe3 C14 O8 23(5)
C14 Fe3 C15 O9 -53(6)
C16 Fe3 C15 O9 44(6)
S3 Fe3 C15 O9 149(6)
S4 Fe3 C15 O9 -155(6)
Fe4 Fe3 C15 O9 173(6)
C14 Fe3 C16 O10 -22(7)
C15 Fe3 C16 O10 -122(7)
S3 Fe3 C16 O10 130(7)
S4 Fe3 C16 O10 93(7)
Fe4 Fe3 C16 O10 75(7)
C18 Fe4 C17 O11 -164(4)
P2 Fe4 C17 O11 -68(4)
S4 Fe4 C17 O11 58(4)
S3 Fe4 C17 O11 38(4)
Fe3 Fe4 C17 O11 95(4)
C17 Fe4 C18 O12 -89(56)
P2 Fe4 C18 O12 175(100)
S4 Fe4 C18 O12 72(56)
S3 Fe4 C18 O12 38(56)
Fe3 Fe4 C18 O12 16(56)
C21 P2 C19 O13 163.13(15)
C20 P2 C19 O13 56.40(18)
Fe4 P2 C19 O13 -69.22(17)
C21 P2 C20 O14 -66.35(19)
C19 P2 C20 O14 39.82(19)
Fe4 P2 C20 O14 166.59(14)
C20 P2 C21 C26 139.9(2)
C19 P2 C21 C26 36.4(2)
Fe4 P2 C21 C26 -92.7(2)
C20 P2 C21 C22 -44.7(2)
C19 P2 C21 C22 -148.2(2)
Fe4 P2 C21 C22 82.7(2)
C26 C21 C22 C23 -1.1(4)
P2 C21 C22 C23 -176.57(18)
C21 C22 C23 C24 0.9(4)
C22 C23 C24 C25 -0.2(4)
C23 C24 C25 C26 -0.3(4)
C24 C25 C26 C21 0.0(4)
C22 C21 C26 C25 0.6(4)
P2 C21 C26 C25 176.2(2)
